data_7206559
loop_
_publ_author_name
'Konidaris, Konstantis F.'
'Powell, Annie K.'
'Kostakis, George E.'

_publ_section_title
;
 Peculiar structural findings in coordination chemistry of
 malonamide--N,N&#x2032;-diacetic acid
;
_journal_issue 19
_journal_name_full CrystEngComm
_journal_page_first 5872
_journal_paper_doi 10.1039/c1ce05576c
_journal_volume 13
_journal_year 2011
_chemical_formula_sum 'C7 H10 N2 O6'
_chemical_formula_weight 218.17
_chemical_name_systematic
;
?
;
_space_group_IT_number 15
_symmetry_cell_setting monoclinic
_symmetry_space_group_name_Hall '-C 2yc'
_symmetry_space_group_name_H-M 'C 1 2/c 1'
_atom_sites_solution_hydrogens geom
_atom_sites_solution_primary direct
_atom_sites_solution_secondary difmap
_audit_creation_method SHELXL-97
_audit_update_record
;
2011-02-16 # Formatted by publCIF
;
_cell_angle_alpha 90.00
_cell_angle_beta 116.922(11)
_cell_angle_gamma 90.00
_cell_formula_units_Z 4
_cell_length_a 14.463(2)
_cell_length_b 4.8155(7)
_cell_length_c 14.291(2)
_cell_measurement_reflns_used 1235
_cell_measurement_temperature 180(2)
_cell_measurement_theta_max 26.54
_cell_measurement_theta_min 3.19
_cell_volume 887.5(2)
_computing_cell_refinement 'STOE X-AREA'
_computing_data_collection 'STOE X-AREA'
_computing_data_reduction 'STOE X-RED'
_computing_structure_refinement 'SHELXL-97 (Sheldrick, 1997)'
_computing_structure_solution 'SHELXS-97 (Sheldrick, 1990)'
_diffrn_ambient_temperature 180(2)
_diffrn_detector 'image plate ( 34 cm diameter )'
_diffrn_detector_type STOE
_diffrn_measured_fraction_theta_full 0.990
_diffrn_measured_fraction_theta_max 0.991
_diffrn_measurement_device '2-circle goniometer'
_diffrn_measurement_device_type 'STOE IPDS 2'
_diffrn_radiation_monochromator graphite
_diffrn_radiation_source 'fine-focus sealed tube'
_diffrn_radiation_type MoK\a
_diffrn_radiation_wavelength 0.71073
_diffrn_reflns_av_R_equivalents 0.0599
_diffrn_reflns_av_sigmaI/netI 0.0724
_diffrn_reflns_limit_h_max 18
_diffrn_reflns_limit_h_min -16
_diffrn_reflns_limit_k_max 6
_diffrn_reflns_limit_k_min -6
_diffrn_reflns_limit_l_max 18
_diffrn_reflns_limit_l_min -18
_diffrn_reflns_number 2427
_diffrn_reflns_theta_full 25.00
_diffrn_reflns_theta_max 26.72
_diffrn_reflns_theta_min 3.20
_exptl_absorpt_coefficient_mu 0.145
_exptl_absorpt_correction_T_max 0.9928
_exptl_absorpt_correction_T_min 0.9885
_exptl_absorpt_correction_type multi-scan
_exptl_absorpt_process_details 'XPREP in SHELXTL 6.14 (BrukerAXS Inc., 2003)'
_exptl_crystal_colour colorless
_exptl_crystal_density_diffrn 1.633
_exptl_crystal_density_method 'not measured'
_exptl_crystal_description block
_exptl_crystal_F_000 456
_exptl_crystal_size_max 0.08
_exptl_crystal_size_mid 0.06
_exptl_crystal_size_min 0.05
_refine_diff_density_max 0.155
_refine_diff_density_min -0.238
_refine_diff_density_rms 0.049
_refine_ls_extinction_method none
_refine_ls_goodness_of_fit_ref 0.898
_refine_ls_hydrogen_treatment mixed
_refine_ls_matrix_type full
_refine_ls_number_parameters 84
_refine_ls_number_reflns 931
_refine_ls_number_restraints 4
_refine_ls_restrained_S_all 0.898
_refine_ls_R_factor_all 0.0987
_refine_ls_R_factor_gt 0.0457
_refine_ls_shift/su_max 0.000
_refine_ls_shift/su_mean 0.000
_refine_ls_structure_factor_coef Fsqd
_refine_ls_weighting_details 'calc w=1/[\s^2^(Fo^2^)+(0.0438P)^2^+0.0000P] where P=(Fo^2^+2Fc^2^)/3'
_refine_ls_weighting_scheme calc
_refine_ls_wR_factor_gt 0.0841
_refine_ls_wR_factor_ref 0.0989
_reflns_number_gt 533
_reflns_number_total 931
_reflns_threshold_expression >2sigma(I)
_cod_data_source_file c1ce05576c.txt
_cod_data_source_block kfk-224a
_cod_original_sg_symbol_H-M C2/c
_cod_database_code 7206559

loop_
_symmetry_equiv_pos_as_xyz
'x, y, z'
'-x, y, -z+1/2'
'x+1/2, y+1/2, z'
'-x+1/2, y+1/2, -z+1/2'
'-x, -y, -z'
'x, -y, z-1/2'
'-x+1/2, -y+1/2, -z'
'x+1/2, -y+1/2, z-1/2'

loop_
_atom_site_label
_atom_site_type_symbol
_atom_site_fract_x
_atom_site_fract_y
_atom_site_fract_z
_atom_site_U_iso_or_equiv
_atom_site_adp_type
_atom_site_occupancy
_atom_site_symmetry_multiplicity
_atom_site_calc_flag
_atom_site_refinement_flags
O1 O 0.06666(14) 0.2176(4) 0.50358(13) 0.0482(5) Uani 1 1 d D
H1 H 0.017(2) 0.238(6) 0.434(2) 0.058 Uiso 1 1 d D
O2 O 0.15846(14) 0.5280(4) 0.46383(13) 0.0478(5) Uani 1 1 d .
O3 O 0.41998(13) 0.2752(4) 0.80694(12) 0.0461(5) Uani 1 1 d .
N1 N 0.31937(16) 0.5021(5) 0.65753(15) 0.0392(5) Uani 1 1 d D
H1N H 0.320(2) 0.614(5) 0.6124(19) 0.047 Uiso 1 1 d D
C1 C 0.14820(18) 0.3740(5) 0.52593(18) 0.0377(6) Uani 1 1 d .
C2 C 0.22786(19) 0.3390(6) 0.63722(18) 0.0395(6) Uani 1 1 d D
H21 H 0.198(2) 0.396(5) 0.6816(19) 0.047 Uiso 1 1 d D
H22 H 0.246(2) 0.145(5) 0.6466(19) 0.047 Uiso 1 1 d D
C3 C 0.41036(18) 0.4548(5) 0.74045(17) 0.0373(6) Uani 1 1 d .
C4 C 0.5000 0.6335(8) 0.7500 0.0422(8) Uani 1 2 d S
H41 H 0.517(2) 0.754(6) 0.8083(19) 0.051 Uiso 1 1 d .

loop_
_atom_site_aniso_label
_atom_site_aniso_U_11
_atom_site_aniso_U_22
_atom_site_aniso_U_33
_atom_site_aniso_U_23
_atom_site_aniso_U_13
_atom_site_aniso_U_12
O1 0.0389(10) 0.0556(12) 0.0397(9) 0.0030(8) 0.0086(8) -0.0110(10)
O2 0.0429(11) 0.0517(11) 0.0397(9) 0.0056(9) 0.0105(8) -0.0059(9)
O3 0.0389(10) 0.0516(11) 0.0399(9) 0.0080(9) 0.0110(8) 0.0015(9)
N1 0.0350(11) 0.0418(12) 0.0358(11) 0.0014(9) 0.0116(9) -0.0025(10)
C1 0.0308(14) 0.0398(13) 0.0382(12) -0.0030(11) 0.0119(11) -0.0022(11)
C2 0.0329(13) 0.0474(15) 0.0358(13) -0.0027(11) 0.0136(11) -0.0047(12)
C3 0.0336(14) 0.0377(14) 0.0353(12) -0.0015(10) 0.0110(10) 0.0024(11)
C4 0.0358(19) 0.040(2) 0.0437(19) 0.000 0.0117(17) 0.000

loop_
_atom_type_symbol
_atom_type_description
_atom_type_scat_dispersion_real
_atom_type_scat_dispersion_imag
_atom_type_scat_source
C C 0.0033 0.0016 'International Tables Vol C Tables 4.2.6.8 and 6.1.1.4'
H H 0.0000 0.0000 'International Tables Vol C Tables 4.2.6.8 and 6.1.1.4'
N N 0.0061 0.0033 'International Tables Vol C Tables 4.2.6.8 and 6.1.1.4'
O O 0.0106 0.0060 'International Tables Vol C Tables 4.2.6.8 and 6.1.1.4'

loop_
_geom_angle_atom_site_label_1
_geom_angle_atom_site_label_2
_geom_angle_atom_site_label_3
_geom_angle
_geom_angle_site_symmetry_1
C1 O1 H1 112.5(18) .
C3 N1 C2 122.0(2) .
C3 N1 H1N 115.8(19) .
C2 N1 H1N 121.5(19) .
O2 C1 O1 124.5(2) .
O2 C1 C2 123.8(2) .
O1 C1 C2 111.7(2) .
N1 C2 C1 110.3(2) .
N1 C2 H21 111.1(17) .
C1 C2 H21 108.2(17) .
N1 C2 H22 109.2(17) .
C1 C2 H22 106.7(15) .
H21 C2 H22 111(2) .
O3 C3 N1 121.4(2) .
O3 C3 C4 122.2(2) .
N1 C3 C4 116.4(2) .
C3 C4 C3 110.5(3) 2_656
C3 C4 H41 113.4(17) 2_656
C3 C4 H41 107.5(17) .

loop_
_geom_bond_atom_site_label_1
_geom_bond_atom_site_label_2
_geom_bond_distance
_geom_bond_site_symmetry_2
O1 C1 1.311(3) .
O1 H1 0.93(3) .
O2 C1 1.216(3) .
O3 C3 1.245(3) .
N1 C3 1.333(3) .
N1 C2 1.451(3) .
N1 H1N 0.85(2) .
C1 C2 1.492(3) .
C2 H21 0.96(2) .
C2 H22 0.96(2) .
C3 C4 1.510(3) .
C4 C3 1.510(3) 2_656
C4 H41 0.95(3) .

loop_
_geom_hbond_atom_site_label_D
_geom_hbond_atom_site_label_H
_geom_hbond_atom_site_label_A
_geom_hbond_distance_DH
_geom_hbond_distance_HA
_geom_hbond_distance_DA
_geom_hbond_angle_DHA
_geom_hbond_site_symmetry_A
O1 H1 O3 0.93(3) 1.72(3) 2.646(2) 172(3) 8_455
N1 H1N O2 0.85(2) 2.13(3) 2.955(3) 164(2) 7_566
